data_7045431
loop_
_publ_author_name
'Chang, Yao-Pang'
'Hector, Andrew L.'
'Levason, William'
'Reid, Gillian'
'Whittam, Joshua'

_publ_section_title
;
 Synthesis and properties of MoCl<sub>4</sub> complexes with thio- and
 seleno-ethers and their use for chemical vapour deposition of
 MoSe<sub>2</sub> and MoS<sub>2</sub> films.
;
_journal_issue 7
_journal_name_full 'Dalton transactions (Cambridge, England : 2003)'
_journal_page_first 2406
_journal_page_last 2414
_journal_paper_doi 10.1039/c7dt04352j
_journal_volume 47
_journal_year 2018
_chemical_formula_moiety 'C4 H6 Cl4 Mo N2'
_chemical_formula_sum 'C4 H6 Cl4 Mo N2'
_chemical_formula_weight 319.85
_chemical_properties_physical ', Air-sensitive,Moisture-sensitive,Oxygen-sensitive'
_space_group_crystal_system monoclinic
_space_group_IT_number 12
_space_group_name_Hall '-C 2y'
_space_group_name_H-M_alt 'C 1 2/m 1'
_symmetry_space_group_name_Hall '-C 2y'
_symmetry_space_group_name_H-M 'C 1 2/m 1'
_atom_sites_solution_hydrogens geom
_audit_creation_method SHELXL-2014/7
_audit_update_record
;
2017-06-20 deposited with the CCDC.
2017-12-18 downloaded from the CCDC.
;
_cell_angle_alpha 90
_cell_angle_beta 102.276(18)
_cell_angle_gamma 90
_cell_formula_units_Z 2
_cell_length_a 11.622(9)
_cell_length_b 7.507(4)
_cell_length_c 5.825(4)
_cell_measurement_reflns_used 1021
_cell_measurement_temperature 100(2)
_cell_measurement_theta_max 27.5
_cell_measurement_theta_min 3.3
_cell_volume 496.6(6)
_computing_cell_refinement 'Bruker XSCANS'
_computing_data_collection 'Bruker XSCANS'
_computing_data_reduction 'Bruker SHELXTL'
_computing_molecular_graphics 'Bruker SHELXTL'
_computing_publication_material 'Bruker SHELXTL'
_computing_structure_refinement 'SHELXL-2014/7 (Sheldrick, 2014)'
_computing_structure_solution 'Bruker SHELXTL'
_diffrn_ambient_temperature 100(2)
_diffrn_detector_area_resol_mean 28.5714
_diffrn_measured_fraction_theta_full 1.000
_diffrn_measured_fraction_theta_max 1.000
_diffrn_measurement_device_type 'Rigaku AFC12 (Right)'
_diffrn_measurement_method 'profile data from \w-scans'
_diffrn_radiation_type MoK\a
_diffrn_radiation_wavelength 0.71073
_diffrn_reflns_av_R_equivalents 0.0637
_diffrn_reflns_av_unetI/netI 0.0255
_diffrn_reflns_Laue_measured_fraction_full 1.000
_diffrn_reflns_Laue_measured_fraction_max 1.000
_diffrn_reflns_limit_h_max 14
_diffrn_reflns_limit_h_min -14
_diffrn_reflns_limit_k_max 9
_diffrn_reflns_limit_k_min -9
_diffrn_reflns_limit_l_max 7
_diffrn_reflns_limit_l_min -7
_diffrn_reflns_number 5422
_diffrn_reflns_point_group_measured_fraction_full 1.000
_diffrn_reflns_point_group_measured_fraction_max 1.000
_diffrn_reflns_theta_full 25.242
_diffrn_reflns_theta_max 25.996
_diffrn_reflns_theta_min 3.253
_diffrn_source 'Rotating Anode'
_exptl_absorpt_coefficient_mu 2.336
_exptl_absorpt_correction_T_max 1.000
_exptl_absorpt_correction_T_min 0.612
_exptl_absorpt_correction_type multi-scan
_exptl_absorpt_process_details
; 
Jacobson, R. (1998). REQAB. Private communication to the 
Rigaku Corporation, Tokyo, Japan. 
;
_exptl_crystal_colour Orange
_exptl_crystal_density_diffrn 2.139
_exptl_crystal_description Block
_exptl_crystal_F_000 308
_exptl_crystal_recrystallization_method 'Re-crystallisation from solvent: CH3CN'
_exptl_crystal_size_max 0.068
_exptl_crystal_size_mid 0.062
_exptl_crystal_size_min 0.031
_refine_diff_density_max 0.571
_refine_diff_density_min -0.293
_refine_diff_density_rms 0.094
_refine_ls_extinction_method none
_refine_ls_goodness_of_fit_ref 1.100
_refine_ls_hydrogen_treatment constr
_refine_ls_matrix_type full
_refine_ls_number_parameters 34
_refine_ls_number_reflns 534
_refine_ls_number_restraints 0
_refine_ls_restrained_S_all 1.100
_refine_ls_R_factor_all 0.0256
_refine_ls_R_factor_gt 0.0231
_refine_ls_shift/su_max 0.000
_refine_ls_shift/su_mean 0.000
_refine_ls_structure_factor_coef Fsqd
_refine_ls_weighting_details 'w=1/[\s^2^(Fo^2^)+(0.0335P)^2^+0.0464P] where P=(Fo^2^+2Fc^2^)/3'
_refine_ls_weighting_scheme calc
_refine_ls_wR_factor_gt 0.0570
_refine_ls_wR_factor_ref 0.0579
_reflns_Friedel_coverage 0.000
_reflns_number_gt 493
_reflns_number_total 534
_reflns_threshold_expression 'I > 2\s(I)'
_cod_data_source_file c7dt04352j2.cif
_cod_data_source_block shelx
_cod_depositor_comments 'Adding full bibliography for 7045431--7045436.cif.'
_cod_database_code 7045431
_shelx_shelxl_version_number 2014/7
_shelx_space_group_comment
; 
The symmetry employed for this shelxl refinement is uniquely defined 
by the following loop, which should always be used as a source of 
symmetry information in preference to the above space-group names. 
They are only intended as comments. 
;
_shelx_estimated_absorpt_t_min 0.857
_shelx_estimated_absorpt_t_max 0.931

loop_
_space_group_symop_operation_xyz
'x, y, z'
'-x, y, -z'
'x+1/2, y+1/2, z'
'-x+1/2, y+1/2, -z'
'-x, -y, -z'
'x, -y, z'
'-x+1/2, -y+1/2, -z'
'x+1/2, -y+1/2, z'

loop_
_atom_site_label
_atom_site_type_symbol
_atom_site_fract_x
_atom_site_fract_y
_atom_site_fract_z
_atom_site_U_iso_or_equiv
_atom_site_adp_type
_atom_site_occupancy
_atom_site_site_symmetry_order
_atom_site_calc_flag
_atom_site_refinement_flags_posn
_atom_site_refinement_flags_adp
_atom_site_refinement_flags_occupancy
_atom_site_disorder_assembly
_atom_site_disorder_group
Mo1 Mo 0.5000 0.0000 0.5000 0.02062(17) Uani 1 4 d S T P . .
Cl1 Cl 0.40840(14) 0.22112(8) 0.6797(3) 0.0258(2) Uani 1 1 d . . . . .
N1 N 0.3538(4) 0.0000 0.2135(8) 0.0231(6) Uani 1 2 d S T P . .
C1 C 0.2732(4) 0.0000 0.0613(8) 0.0236(8) Uani 1 2 d S T P . .
C2 C 0.1704(5) 0.0000 -0.1326(10) 0.0244(9) Uani 1 2 d S T P . .
H2A H 0.1908 0.0561 -0.2706 0.037 Uiso 0.5 1 calc R U P A -1
H2B H 0.1064 0.0668 -0.0869 0.037 Uiso 0.5 1 calc R U P A -1
H2C H 0.1449 -0.1229 -0.1707 0.037 Uiso 0.5 1 calc R U P A -1

loop_
_atom_site_aniso_label
_atom_site_aniso_U_11
_atom_site_aniso_U_22
_atom_site_aniso_U_33
_atom_site_aniso_U_23
_atom_site_aniso_U_13
_atom_site_aniso_U_12
Mo1 0.0177(3) 0.0205(2) 0.0232(3) 0.000 0.00350(17) 0.000
Cl1 0.0240(5) 0.0254(4) 0.0280(6) -0.0030(5) 0.0055(3) 0.0015(5)
N1 0.019(2) 0.0227(15) 0.027(3) 0.000 0.0016(13) 0.000
C1 0.025(2) 0.0162(14) 0.032(3) 0.000 0.0111(17) 0.000
C2 0.025(3) 0.0253(18) 0.021(3) 0.000 0.0010(16) 0.000

loop_
_atom_type_symbol
_atom_type_description
_atom_type_scat_dispersion_real
_atom_type_scat_dispersion_imag
_atom_type_scat_source
C C 0.0033 0.0016 'International Tables Vol C Tables 4.2.6.8 and 6.1.1.4'
Cl Cl 0.1484 0.1585 'International Tables Vol C Tables 4.2.6.8 and 6.1.1.4'
Mo Mo -1.6832 0.6857 'International Tables Vol C Tables 4.2.6.8 and 6.1.1.4'
N N 0.0061 0.0033 'International Tables Vol C Tables 4.2.6.8 and 6.1.1.4'
H H 0.0000 0.0000 'International Tables Vol C Tables 4.2.6.8 and 6.1.1.4'

loop_
_geom_angle_atom_site_label_1
_geom_angle_atom_site_label_2
_geom_angle_atom_site_label_3
_geom_angle
_geom_angle_site_symmetry_1
_geom_angle_site_symmetry_3
N1 Mo1 N1 180.0 5_656 .
N1 Mo1 Cl1 90.72(13) 5_656 .
N1 Mo1 Cl1 89.28(13) . .
N1 Mo1 Cl1 90.72(13) 5_656 6
N1 Mo1 Cl1 89.28(13) . 6
Cl1 Mo1 Cl1 90.55(5) . 6
N1 Mo1 Cl1 89.28(13) 5_656 2_656
N1 Mo1 Cl1 90.72(13) . 2_656
Cl1 Mo1 Cl1 89.45(5) . 2_656
Cl1 Mo1 Cl1 180.0 6 2_656
N1 Mo1 Cl1 89.28(13) 5_656 5_656
N1 Mo1 Cl1 90.72(13) . 5_656
Cl1 Mo1 Cl1 180.0 . 5_656
Cl1 Mo1 Cl1 89.45(5) 6 5_656
Cl1 Mo1 Cl1 90.55(5) 2_656 5_656
C1 N1 Mo1 178.7(5) . .
N1 C1 C2 179.9(6) . .
C1 C2 H2A 109.5 . .
C1 C2 H2B 109.5 . .
H2A C2 H2B 109.5 . .
C1 C2 H2C 109.5 . .
H2A C2 H2C 109.5 . .
H2B C2 H2C 109.5 . .

loop_
_geom_bond_atom_site_label_1
_geom_bond_atom_site_label_2
_geom_bond_distance
_geom_bond_site_symmetry_2
Mo1 N1 2.113(3) 5_656
Mo1 N1 2.113(3) .
Mo1 Cl1 2.3364(10) .
Mo1 Cl1 2.3365(10) 6
Mo1 Cl1 2.3365(10) 2_656
Mo1 Cl1 2.3365(10) 5_656
N1 C1 1.145(4) .
C1 C2 1.460(5) .
C2 H2A 0.9800 .
C2 H2B 0.9800 .
C2 H2C 0.9800 .
